data_4500697
loop_
_publ_author_name
'Alsobrook, Andrea N.'
'Alekseev, Evgeny V.'
'Depmeier, Wulf'
'Albrecht-Schmitt, Thomas E.'

_publ_section_title
;
 Incorporation of Mn(II) and Fe(II) into Uranyl Carboxyphosphonates
;
_journal_issue 6
_journal_name_full 'Crystal Growth &amp; Design'
_journal_page_first 2358
_journal_paper_doi 10.1021/cg200127a
_journal_volume 11
_journal_year 2011
_chemical_formula_moiety 'C6 H6 Mn2 O47.30 P3 U6'
_chemical_formula_sum 'C6 H6 Mn2 O47.3 P3 U6'
_chemical_formula_weight 2465.88
_chemical_name_systematic
; 
 ? 
;
_space_group_IT_number 204
_symmetry_cell_setting cubic
_symmetry_space_group_name_Hall '-I 2 2 3'
_symmetry_space_group_name_H-M 'I m -3'
_atom_sites_solution_hydrogens geom
_atom_sites_solution_primary direct
_atom_sites_solution_secondary difmap
_audit_creation_method SHELXL-97
_cell_angle_alpha 90.00
_cell_angle_beta 90.00
_cell_angle_gamma 90.00
_cell_formula_units_Z 16
_cell_length_a 26.4013(4)
_cell_length_b 26.4013(4)
_cell_length_c 26.4013(4)
_cell_measurement_reflns_used 3462
_cell_measurement_temperature 100(2)
_cell_measurement_theta_max 27.46
_cell_measurement_theta_min 2.18
_cell_volume 18402.5(5)
_computing_cell_refinement 'SMART, SAINT'
_computing_data_collection SMART
_computing_data_reduction SAINT
_computing_molecular_graphics 'SHELXP-97 (Sheldrick, 1997)'
_computing_publication_material 'SHELXCIF-97 (Sheldrick, 2000)'
_computing_structure_refinement 'SHELXL-97 (Sheldrick, 1997)'
_computing_structure_solution 'SHELXS-97 (Sheldrick, 1990)'
_diffrn_ambient_temperature 293(2)
_diffrn_detector_area_resol_mean 0
_diffrn_measured_fraction_theta_full 0.998
_diffrn_measured_fraction_theta_max 0.998
_diffrn_measurement_device_type '0.3 /w exposure'
_diffrn_measurement_method 'BRUKER APEX'
_diffrn_radiation_monochromator graphite
_diffrn_radiation_source 'fine-focus sealed tube'
_diffrn_radiation_type MoK\a
_diffrn_radiation_wavelength 0.71073
_diffrn_reflns_av_R_equivalents 0.0452
_diffrn_reflns_av_sigmaI/netI 0.0120
_diffrn_reflns_limit_h_max 34
_diffrn_reflns_limit_h_min -34
_diffrn_reflns_limit_k_max 34
_diffrn_reflns_limit_k_min -33
_diffrn_reflns_limit_l_max 34
_diffrn_reflns_limit_l_min -33
_diffrn_reflns_number 110070
_diffrn_reflns_theta_full 27.46
_diffrn_reflns_theta_max 27.46
_diffrn_reflns_theta_min 2.18
_diffrn_standards_decay_% 0
_diffrn_standards_interval_count na
_diffrn_standards_interval_time na
_diffrn_standards_number na
_exptl_absorpt_coefficient_mu 21.795
_exptl_absorpt_correction_T_max 0.309
_exptl_absorpt_correction_T_min 0.265
_exptl_absorpt_correction_type numerical
_exptl_absorpt_process_details SHLEPREP
_exptl_crystal_colour orange
_exptl_crystal_density_diffrn 3.560
_exptl_crystal_density_meas ?
_exptl_crystal_density_method 'not measured'
_exptl_crystal_description block
_exptl_crystal_F_000 17078
_exptl_crystal_size_max 0.06280
_exptl_crystal_size_mid 0.05631
_exptl_crystal_size_min 0.05388
_refine_diff_density_max 1.607
_refine_diff_density_min -1.205
_refine_diff_density_rms 0.150
_refine_ls_extinction_coef 0
_refine_ls_extinction_method none
_refine_ls_goodness_of_fit_ref 1.089
_refine_ls_hydrogen_treatment constr
_refine_ls_matrix_type full
_refine_ls_number_parameters 237
_refine_ls_number_reflns 3759
_refine_ls_number_restraints 0
_refine_ls_restrained_S_all 1.089
_refine_ls_R_factor_all 0.0218
_refine_ls_R_factor_gt 0.0185
_refine_ls_shift/su_max 0.005
_refine_ls_shift/su_mean 0.000
_refine_ls_structure_factor_coef Fsqd
_refine_ls_weighting_details 'calc w=1/[\s^2^(Fo^2^)+(0.0143P)^2^+263.6978P] where P=(Fo^2^+2Fc^2^)/3'
_refine_ls_weighting_scheme calc
_refine_ls_wR_factor_gt 0.0400
_refine_ls_wR_factor_ref 0.0411
_reflns_number_gt 3462
_reflns_number_total 3759
_reflns_threshold_expression >2sigma(I)
_cod_data_source_file cg200127a_si_001.cif
_cod_data_source_block im3
_cod_depositor_comments
;
The following automatic conversions were performed:

'_exptl_crystal_density_meas' value 'nm' was changed to '?' - the
value is perceived as not measured.

Automatic conversion script
Id: cif_fix_values 3008 2015-01-20 13:52:24Z robertas 
;
_cod_original_formula_sum 'C6 H6 Mn2 O47.30 P3 U6'
_cod_database_code 4500697

loop_
_symmetry_equiv_pos_as_xyz
'x, y, z'
'-x, -y, z'
'-x, y, -z'
'x, -y, -z'
'z, x, y'
'z, -x, -y'
'-z, -x, y'
'-z, x, -y'
'y, z, x'
'-y, z, -x'
'y, -z, -x'
'-y, -z, x'
'x+1/2, y+1/2, z+1/2'
'-x+1/2, -y+1/2, z+1/2'
'-x+1/2, y+1/2, -z+1/2'
'x+1/2, -y+1/2, -z+1/2'
'z+1/2, x+1/2, y+1/2'
'z+1/2, -x+1/2, -y+1/2'
'-z+1/2, -x+1/2, y+1/2'
'-z+1/2, x+1/2, -y+1/2'
'y+1/2, z+1/2, x+1/2'
'-y+1/2, z+1/2, -x+1/2'
'y+1/2, -z+1/2, -x+1/2'
'-y+1/2, -z+1/2, x+1/2'
'-x, -y, -z'
'x, y, -z'
'x, -y, z'
'-x, y, z'
'-z, -x, -y'
'-z, x, y'
'z, x, -y'
'z, -x, y'
'-y, -z, -x'
'y, -z, x'
'-y, z, x'
'y, z, -x'
'-x+1/2, -y+1/2, -z+1/2'
'x+1/2, y+1/2, -z+1/2'
'x+1/2, -y+1/2, z+1/2'
'-x+1/2, y+1/2, z+1/2'
'-z+1/2, -x+1/2, -y+1/2'
'-z+1/2, x+1/2, y+1/2'
'z+1/2, x+1/2, -y+1/2'
'z+1/2, -x+1/2, y+1/2'
'-y+1/2, -z+1/2, -x+1/2'
'y+1/2, -z+1/2, x+1/2'
'-y+1/2, z+1/2, x+1/2'
'y+1/2, z+1/2, -x+1/2'

loop_
_atom_site_label
_atom_site_type_symbol
_atom_site_fract_x
_atom_site_fract_y
_atom_site_fract_z
_atom_site_U_iso_or_equiv
_atom_site_adp_type
_atom_site_occupancy
_atom_site_symmetry_multiplicity
_atom_site_calc_flag
_atom_site_refinement_flags
U1 U 0.238374(6) 0.153871(6) 0.571742(6) 0.00892(4) Uani 1 1 d .
U2 U 0.368223(8) 0.151088(8) 0.5000 0.00729(5) Uani 1 2 d S
U3 U 0.5000 0.136448(9) 0.569392(8) 0.01065(5) Uani 1 2 d S
Mn1 Mn 0.31712(4) 0.31712(4) 0.68288(4) 0.0201(3) Uani 0.75 3 d SP
Mn2 Mn 0.2500 0.2500 0.7500 0.0207(4) Uani 1 6 d S
Mn3 Mn 0.35820(5) 0.0000 0.5000 0.0169(3) Uani 1 4 d S
P1 P 0.36764(4) 0.14336(4) 0.62424(4) 0.0097(2) Uani 1 1 d .
O1 O 0.35073(12) 0.09778(12) 0.65347(11) 0.0158(6) Uani 1 1 d .
O2 O 0.41169(11) 0.13346(13) 0.58788(12) 0.0182(7) Uani 1 1 d .
O3 O 0.32636(11) 0.16519(12) 0.58933(11) 0.0139(6) Uani 1 1 d .
O4 O 0.33700(12) 0.16193(12) 0.73932(11) 0.0144(6) Uani 1 1 d .
O5 O 0.32348(12) 0.23966(12) 0.71236(12) 0.0180(7) Uani 1 1 d .
O6 O 0.24557(12) 0.08671(12) 0.57954(12) 0.0168(7) Uani 1 1 d .
O7 O 0.23246(12) 0.22161(12) 0.56690(13) 0.0177(7) Uani 1 1 d .
O8 O 0.37231(17) 0.21931(16) 0.5000 0.0151(9) Uani 1 2 d S
O9 O 0.36320(17) 0.08204(16) 0.5000 0.0142(9) Uani 1 2 d S
O10 O 0.5000 0.20118(19) 0.58952(19) 0.0241(11) Uani 1 2 d S
O11 O 0.5000 0.06982(18) 0.55659(17) 0.0180(10) Uani 1 2 d S
O12 O 0.28544(15) 0.15288(17) 0.5000 0.0124(9) Uani 1 2 d S
O13 O 0.18794(19) 0.1416(2) 0.5000 0.0301(13) Uani 1 2 d S
O14 O 0.45123(17) 0.15032(19) 0.5000 0.0175(10) Uani 1 2 d S
O15 O 0.5000 0.1044(2) 0.65589(17) 0.0250(11) Uani 1 2 d S
C1 C 0.38649(17) 0.19118(17) 0.66918(17) 0.0147(9) Uani 1 1 d .
H1AA H 0.4183 0.1815 0.6847 0.018 Uiso 1 1 calc R
H1BA H 0.3916 0.2231 0.6517 0.018 Uiso 1 1 calc R
C2 C 0.34654(16) 0.19805(17) 0.71009(16) 0.0127(8) Uani 1 1 d .
OW1 O 0.2888(4) 0.0000 0.5398(4) 0.028(2) Uani 0.50 2 d SP
OW1A O 0.3120(4) 0.0000 0.5730(4) 0.023(2) Uani 0.50 2 d SP
OW2 O 0.3293(3) 0.2938(3) 0.6054(2) 0.103(3) Uani 1 1 d .
OW3 O 0.4158(4) 0.0000 0.5584(4) 0.096(4) Uani 1 2 d S
OW4 O 0.3658(7) 0.3658(7) 0.6342(7) 0.121(11) Uiso 0.50 3 d SP
OW5 O 0.5000 0.1546(3) 0.7412(2) 0.0451(17) Uani 1 2 d S
OW6 O 0.5255(5) 0.0000 0.6790(6) 0.068(4) Uani 0.60 2 d SP
OW7 O 0.2980(5) 0.2938(5) 0.5240(5) 0.091(4) Uiso 0.50 1 d P
OW8 O 0.4654(9) 0.2787(9) 0.5000 0.078(7) Uiso 0.40 2 d SP
OW9 O 0.4372(10) 0.2997(10) 0.4775(9) 0.054(6) Uiso 0.20 1 d P
OW10 O 0.4552(8) 0.3063(9) 0.6132(9) 0.062(6) Uiso 0.25 1 d P
OW11 O 0.5000 0.3001(15) 0.6156(15) 0.103(11) Uiso 0.30 2 d SP
OW12 O 0.4104(10) 0.3301(10) 0.4434(9) 0.091(7) Uiso 0.30 1 d P
OW13 O 0.3696(19) 0.3646(19) 0.4613(18) 0.132(17) Uiso 0.20 1 d P

loop_
_atom_site_aniso_label
_atom_site_aniso_U_11
_atom_site_aniso_U_22
_atom_site_aniso_U_33
_atom_site_aniso_U_23
_atom_site_aniso_U_13
_atom_site_aniso_U_12
U1 0.00588(7) 0.01051(8) 0.01038(8) -0.00006(5) 0.00053(5) 0.00031(5)
U2 0.00553(10) 0.00840(10) 0.00795(10) 0.000 0.000 0.00005(7)
U3 0.00526(10) 0.01997(12) 0.00673(10) -0.00228(8) 0.000 0.000
Mn1 0.0201(3) 0.0201(3) 0.0201(3) 0.0031(4) 0.0031(4) -0.0031(4)
Mn2 0.0207(4) 0.0207(4) 0.0207(4) -0.0093(5) -0.0093(5) 0.0093(5)
Mn3 0.0112(6) 0.0088(6) 0.0308(8) 0.000 0.000 0.000
P1 0.0067(5) 0.0162(5) 0.0063(5) 0.0006(4) 0.0002(4) 0.0003(4)
O1 0.0240(17) 0.0147(15) 0.0087(14) -0.0004(12) 0.0016(12) 0.0037(13)
O2 0.0083(15) 0.036(2) 0.0101(15) -0.0048(14) -0.0001(12) 0.0009(13)
O3 0.0076(14) 0.0216(16) 0.0125(15) 0.0042(12) -0.0021(12) -0.0014(12)
O4 0.0173(16) 0.0149(15) 0.0109(14) -0.0014(12) -0.0004(12) 0.0004(12)
O5 0.0191(16) 0.0167(16) 0.0182(16) -0.0002(13) -0.0009(13) 0.0038(13)
O6 0.0185(16) 0.0108(15) 0.0211(17) -0.0004(13) 0.0046(13) -0.0003(12)
O7 0.0182(16) 0.0128(15) 0.0221(17) 0.0015(13) 0.0035(13) 0.0063(13)
O8 0.016(2) 0.010(2) 0.019(2) 0.000 0.000 -0.0023(17)
O9 0.015(2) 0.008(2) 0.020(2) 0.000 0.000 0.0003(17)
O10 0.020(2) 0.026(3) 0.027(3) -0.010(2) 0.000 0.000
O11 0.018(2) 0.021(2) 0.015(2) 0.0000(19) 0.000 0.000
O12 0.0072(19) 0.019(2) 0.011(2) 0.000 0.000 -0.0012(17)
O13 0.013(2) 0.065(4) 0.012(2) 0.000 0.000 -0.001(2)
O14 0.010(2) 0.036(3) 0.006(2) 0.000 0.000 0.0010(19)
O15 0.028(3) 0.037(3) 0.009(2) 0.001(2) 0.000 0.000
C1 0.012(2) 0.017(2) 0.015(2) -0.0022(17) 0.0029(17) -0.0028(17)
C2 0.0098(19) 0.017(2) 0.0113(19) -0.0039(16) -0.0021(16) 0.0010(16)
OW1 0.029(6) 0.018(5) 0.037(6) 0.000 0.018(5) 0.000
OW1A 0.027(5) 0.020(5) 0.023(5) 0.000 0.001(5) 0.000
OW2 0.127(6) 0.138(7) 0.044(3) 0.026(4) 0.042(4) 0.035(5)
OW3 0.123(8) 0.021(3) 0.143(9) 0.000 -0.107(7) 0.000
OW5 0.036(3) 0.057(4) 0.042(4) -0.034(3) 0.000 0.000
OW6 0.060(8) 0.044(7) 0.099(11) 0.000 -0.035(7) 0.000

loop_
_atom_type_symbol
_atom_type_description
_atom_type_scat_dispersion_real
_atom_type_scat_dispersion_imag
_atom_type_scat_source
C C 0.0033 0.0016 'International Tables Vol C Tables 4.2.6.8 and 6.1.1.4'
H H 0.0000 0.0000 'International Tables Vol C Tables 4.2.6.8 and 6.1.1.4'
O O 0.0106 0.0060 'International Tables Vol C Tables 4.2.6.8 and 6.1.1.4'
P P 0.1023 0.0942 'International Tables Vol C Tables 4.2.6.8 and 6.1.1.4'
Mn Mn 0.3368 0.7283 'International Tables Vol C Tables 4.2.6.8 and 6.1.1.4'
U U -9.6767 9.6646 'International Tables Vol C Tables 4.2.6.8 and 6.1.1.4'

loop_
_geom_angle_atom_site_label_1
_geom_angle_atom_site_label_2
_geom_angle_atom_site_label_3
_geom_angle
_geom_angle_site_symmetry_1
_geom_angle_site_symmetry_3
O6 U1 O7 177.25(16) . .
O6 U1 O12 91.51(15) . .
O7 U1 O12 89.98(15) . .
O6 U1 O13 90.90(19) . .
O7 U1 O13 91.79(19) . .
O12 U1 O13 68.50(13) . .
O6 U1 O1 90.93(13) . 44_455
O7 U1 O1 89.39(13) . 44_455
O12 U1 O1 140.17(12) . 44_455
O13 U1 O1 71.71(12) . 44_455
O6 U1 O3 89.91(13) . .
O7 U1 O3 88.50(13) . .
O12 U1 O3 68.31(11) . .
O13 U1 O3 136.81(12) . .
O1 U1 O3 151.45(10) 44_455 .
O6 U1 O4 89.10(13) . 44_455
O7 U1 O4 88.37(13) . 44_455
O12 U1 O4 145.82(11) . 44_455
O13 U1 O4 145.68(12) . 44_455
O1 U1 O4 73.97(11) 44_455 44_455
O3 U1 O4 77.51(10) . 44_455
O6 U1 U1 96.59(10) . 26_556
O7 U1 U1 85.92(11) . 26_556
O12 U1 U1 33.27(9) . 26_556
O13 U1 U1 35.89(10) . 26_556
O1 U1 U1 107.03(8) 44_455 26_556
O3 U1 U1 101.22(7) . 26_556
O4 U1 U1 174.19(8) 44_455 26_556
O6 U1 U2 86.81(10) . .
O7 U1 U2 93.45(10) . .
O12 U1 U2 27.81(9) . .
O13 U1 U2 95.98(10) . .
O1 U1 U2 167.46(8) 44_455 .
O3 U1 U2 40.98(7) . .
O4 U1 U2 118.28(7) 44_455 .
U1 U1 U2 61.085(3) 26_556 .
O8 U2 O9 179.3(2) . .
O8 U2 O12 92.19(18) . .
O9 U2 O12 87.08(18) . .
O8 U2 O14 87.10(19) . .
O9 U2 O14 93.63(19) . .
O12 U2 O14 179.29(17) . .
O8 U2 O2 98.66(10) . 26_556
O9 U2 O2 81.67(10) . 26_556
O12 U2 O2 116.11(7) . 26_556
O14 U2 O2 64.03(7) . 26_556
O8 U2 O2 98.66(10) . .
O9 U2 O2 81.67(10) . .
O12 U2 O2 116.11(7) . .
O14 U2 O2 64.03(7) . .
O2 U2 O2 123.82(13) 26_556 .
O8 U2 O3 83.33(9) . .
O9 U2 O3 96.36(9) . .
O12 U2 O3 64.98(7) . .
O14 U2 O3 114.92(7) . .
O2 U2 O3 177.63(10) 26_556 .
O2 U2 O3 54.37(9) . .
O8 U2 O3 83.33(9) . 26_556
O9 U2 O3 96.36(9) . 26_556
O12 U2 O3 64.98(7) . 26_556
O14 U2 O3 114.92(7) . 26_556
O2 U2 O3 54.37(9) 26_556 26_556
O2 U2 O3 177.62(10) . 26_556
O3 U2 O3 127.38(13) . 26_556
O8 U2 P1 93.57(2) . .
O9 U2 P1 86.43(2) . .
O12 U2 P1 89.81(2) . .
O14 U2 P1 90.23(2) . .
O2 U2 P1 150.64(7) 26_556 .
O2 U2 P1 27.20(7) . .
O3 U2 P1 27.40(7) . .
O3 U2 P1 154.35(7) 26_556 .
O8 U2 P1 93.57(2) . 26_556
O9 U2 P1 86.43(2) . 26_556
O12 U2 P1 89.81(2) . 26_556
O14 U2 P1 90.23(2) . 26_556
O2 U2 P1 27.19(7) 26_556 26_556
O2 U2 P1 150.64(7) . 26_556
O3 U2 P1 154.36(7) . 26_556
O3 U2 P1 27.40(7) 26_556 26_556
P1 U2 P1 172.86(4) . 26_556
O8 U2 U1 91.93(12) . 26_556
O9 U2 U1 87.43(12) . 26_556
O12 U2 U1 28.914(3) . 26_556
O14 U2 U1 151.078(4) . 26_556
O2 U2 U1 87.63(7) 26_556 26_556
O2 U2 U1 144.27(7) . 26_556
O3 U2 U1 93.62(6) . 26_556
O3 U2 U1 36.52(6) 26_556 26_556
P1 U2 U1 118.662(19) . 26_556
P1 U2 U1 60.957(18) 26_556 26_556
O8 U2 U1 91.93(12) . .
O9 U2 U1 87.43(12) . .
O12 U2 U1 28.915(3) . .
O14 U2 U1 151.077(4) . .
O2 U2 U1 144.27(7) 26_556 .
O2 U2 U1 87.63(7) . .
O3 U2 U1 36.52(6) . .
O3 U2 U1 93.62(6) 26_556 .
P1 U2 U1 60.955(18) . .
P1 U2 U1 118.664(19) 26_556 .
U1 U2 U1 57.829(5) 26_556 .
O10 U3 O11 173.6(2) . .
O10 U3 O14 94.91(19) . 3_656
O11 U3 O14 90.36(17) . 3_656
O10 U3 O14 94.91(19) . .
O11 U3 O14 90.35(17) . .
O14 U3 O14 69.15(18) 3_656 .
O10 U3 O2 88.32(9) . 28_655
O11 U3 O2 90.35(9) . 28_655
O14 U3 O2 67.39(12) 3_656 28_655
O14 U3 O2 136.54(12) . 28_655
O10 U3 O2 88.32(9) . .
O11 U3 O2 90.35(9) . .
O14 U3 O2 136.54(12) 3_656 .
O14 U3 O2 67.39(12) . .
O2 U3 O2 156.06(15) 28_655 .
O10 U3 O15 93.1(2) . .
O11 U3 O15 80.52(19) . .
O14 U3 O15 144.40(10) 3_656 .
O14 U3 O15 144.40(10) . .
O2 U3 O15 78.26(8) 28_655 .
O2 U3 O15 78.26(8) . .
O10 U3 U3 107.27(17) . 26_556
O11 U3 U3 79.13(15) . 26_556
O14 U3 U3 36.16(9) 3_656 26_556
O14 U3 U3 36.15(9) . 26_556
O2 U3 U3 101.82(7) 28_655 26_556
O2 U3 U3 101.82(7) . 26_556
O15 U3 U3 159.65(13) . 26_556
O10 U3 U2 92.54(8) . 3_656
O11 U3 U2 90.49(7) . 3_656
O14 U3 U2 27.14(9) 3_656 3_656
O14 U3 U2 96.29(9) . 3_656
O2 U3 U2 40.25(7) 28_655 3_656
O2 U3 U2 163.66(8) . 3_656
O15 U3 U2 117.954(11) . 3_656
U3 U3 U2 62.376(3) 26_556 3_656
O10 U3 U2 92.54(8) . .
O11 U3 U2 90.49(7) . .
O14 U3 U2 96.29(9) 3_656 .
O14 U3 U2 27.14(9) . .
O2 U3 U2 163.66(8) 28_655 .
O2 U3 U2 40.25(7) . .
O15 U3 U2 117.955(11) . .
U3 U3 U2 62.373(3) 26_556 .
U2 U3 U2 123.424(6) 3_656 .
OW2 Mn1 OW2 99.9(3) 11_566 .
OW2 Mn1 OW2 99.9(3) 11_566 8_656
OW2 Mn1 OW2 99.9(3) . 8_656
OW2 Mn1 O5 93.3(2) 11_566 11_566
OW2 Mn1 O5 88.0(2) . 11_566
OW2 Mn1 O5 163.1(3) 8_656 11_566
OW2 Mn1 O5 88.0(2) 11_566 8_656
OW2 Mn1 O5 163.1(3) . 8_656
OW2 Mn1 O5 93.3(2) 8_656 8_656
O5 Mn1 O5 76.58(14) 11_566 8_656
OW2 Mn1 O5 163.1(3) 11_566 .
OW2 Mn1 O5 93.3(2) . .
OW2 Mn1 O5 88.0(2) 8_656 .
O5 Mn1 O5 76.59(14) 11_566 .
O5 Mn1 O5 76.58(14) 8_656 .
OW2 Mn1 OW4 62.1(2) 11_566 .
OW2 Mn1 OW4 62.1(2) . .
OW2 Mn1 OW4 62.1(2) 8_656 .
O5 Mn1 OW4 134.31(9) 11_566 .
O5 Mn1 OW4 134.31(9) 8_656 .
O5 Mn1 OW4 134.31(9) . .
OW2 Mn1 Mn2 117.9(2) 11_566 .
OW2 Mn1 Mn2 117.9(2) . .
OW2 Mn1 Mn2 117.9(2) 8_656 .
O5 Mn1 Mn2 45.69(9) 11_566 .
O5 Mn1 Mn2 45.69(9) 8_656 .
O5 Mn1 Mn2 45.69(9) . .
OW4 Mn1 Mn2 180.0(4) . .
O5 Mn2 O5 103.51(13) 11_566 44_455
O5 Mn2 O5 76.49(13) 11_566 8_656
O5 Mn2 O5 179.997(1) 44_455 8_656
O5 Mn2 O5 103.51(13) 11_566 37_556
O5 Mn2 O5 76.49(13) 44_455 37_556
O5 Mn2 O5 103.51(13) 8_656 37_556
O5 Mn2 O5 76.49(13) 11_566 .
O5 Mn2 O5 103.51(13) 44_455 .
O5 Mn2 O5 76.49(13) 8_656 .
O5 Mn2 O5 179.998(1) 37_556 .
O5 Mn2 O5 179.998(1) 11_566 47_545
O5 Mn2 O5 76.49(13) 44_455 47_545
O5 Mn2 O5 103.51(13) 8_656 47_545
O5 Mn2 O5 76.49(13) 37_556 47_545
O5 Mn2 O5 103.51(13) . 47_545
O5 Mn2 Mn1 134.38(8) 11_566 37_556
O5 Mn2 Mn1 45.63(8) 44_455 37_556
O5 Mn2 Mn1 134.38(8) 8_656 37_556
O5 Mn2 Mn1 45.63(8) 37_556 37_556
O5 Mn2 Mn1 134.37(8) . 37_556
O5 Mn2 Mn1 45.63(8) 47_545 37_556
O5 Mn2 Mn1 45.62(8) 11_566 .
O5 Mn2 Mn1 134.37(8) 44_455 .
O5 Mn2 Mn1 45.63(8) 8_656 .
O5 Mn2 Mn1 134.38(8) 37_556 .
O5 Mn2 Mn1 45.63(8) . .
O5 Mn2 Mn1 134.37(8) 47_545 .
Mn1 Mn2 Mn1 180.0 37_556 .
OW1 Mn3 OW1 59.7(7) 26_556 .
OW1 Mn3 OW3 104.8(5) 26_556 26_556
OW1 Mn3 OW3 164.4(5) . 26_556
OW1 Mn3 OW3 164.4(5) 26_556 .
OW1 Mn3 OW3 104.8(5) . .
OW3 Mn3 OW3 90.8(7) 26_556 .
OW1 Mn3 O9 93.03(11) 26_556 27
OW1 Mn3 O9 93.03(11) . 27
OW3 Mn3 O9 87.55(9) 26_556 27
OW3 Mn3 O9 87.55(9) . 27
OW1 Mn3 O9 93.03(11) 26_556 .
OW1 Mn3 O9 93.03(11) . .
OW3 Mn3 O9 87.55(9) 26_556 .
OW3 Mn3 O9 87.55(9) . .
O9 Mn3 O9 173.0(2) 27 .
OW1 Mn3 OW1A 87.5(5) 26_556 .
OW1 Mn3 OW1A 27.8(4) . .
OW3 Mn3 OW1A 167.7(4) 26_556 .
OW3 Mn3 OW1A 76.9(4) . .
O9 Mn3 OW1A 91.86(7) 27 .
O9 Mn3 OW1A 91.86(7) . .
OW1 Mn3 OW1A 27.8(4) 26_556 26_556
OW1 Mn3 OW1A 87.5(5) . 26_556
OW3 Mn3 OW1A 76.9(4) 26_556 26_556
OW3 Mn3 OW1A 167.7(4) . 26_556
O9 Mn3 OW1A 91.87(7) 27 26_556
O9 Mn3 OW1A 91.86(7) . 26_556
OW1A Mn3 OW1A 115.4(6) . 26_556
O1 P1 O2 114.36(19) . .
O1 P1 O3 113.47(18) . .
O2 P1 O3 103.08(17) . .
O1 P1 C1 107.82(19) . .
O2 P1 C1 108.83(19) . .
O3 P1 C1 109.1(2) . .
O1 P1 U2 124.44(13) . .
O2 P1 U2 51.76(12) . .
O3 P1 U2 51.87(12) . .
C1 P1 U2 127.74(15) . .
P1 O1 U1 137.96(19) . 47_545
P1 O2 U3 150.01(19) . .
P1 O2 U2 101.05(15) . .
U3 O2 U2 103.91(11) . .
P1 O3 U1 139.32(18) . .
P1 O3 U2 100.74(15) . .
U1 O3 U2 102.51(11) . .
C2 O4 U1 137.0(3) . 47_545
C2 O5 Mn1 146.5(3) . .
C2 O5 Mn2 123.9(3) . .
Mn1 O5 Mn2 88.69(12) . .
U2 O9 Mn3 179.3(3) . .
U2 O12 U1 123.27(9) . 26_556
U2 O12 U1 123.27(9) . .
U1 O12 U1 113.45(17) 26_556 .
U1 O13 U1 108.2(2) 26_556 .
U2 O14 U3 124.68(10) . 26_556
U2 O14 U3 124.68(10) . .
U3 O14 U3 107.69(18) 26_556 .
C2 C1 P1 111.1(3) . .
C2 C1 H1AA 109.4 . .
P1 C1 H1AA 109.4 . .
C2 C1 H1BA 109.4 . .
P1 C1 H1BA 109.4 . .
H1AA C1 H1BA 108.0 . .
O4 C2 O5 122.6(4) . .
O4 C2 C1 119.1(4) . .
O5 C2 C1 118.3(4) . .
OW1A OW1 Mn3 84.9(8) . .
OW1 OW1A Mn3 67.2(7) . .
OW9 OW8 OW9 65(3) 26_556 .
OW8 OW9 OW9 57.3(15) . 26_556
OW8 OW9 OW12 168(3) . .
OW9 OW9 OW12 130.1(15) 26_556 .
OW11 OW10 OW13 91(3) . 31_556
OW10 OW11 OW10 163(5) . 28_655
OW9 OW12 OW13 121(3) . .
OW12 OW13 OW10 149(4) . 34_565

loop_
_geom_bond_atom_site_label_1
_geom_bond_atom_site_label_2
_geom_bond_distance
_geom_bond_site_symmetry_2
U1 O6 1.795(3) .
U1 O7 1.800(3) .
U1 O12 2.265(2) .
U1 O13 2.338(3) .
U1 O1 2.348(3) 44_455
U1 O3 2.388(3) .
U1 O4 2.393(3) 44_455
U1 U1 3.7881(3) 26_556
U1 U2 3.9173(2) .
U2 O8 1.804(4) .
U2 O9 1.828(4) .
U2 O12 2.186(4) .
U2 O14 2.192(4) .
U2 O2 2.630(3) 26_556
U2 O2 2.630(3) .
U2 O3 2.631(3) .
U2 O3 2.631(3) 26_556
U2 P1 3.2865(10) .
U2 P1 3.2866(10) 26_556
U2 U1 3.9173(2) 26_556
U3 O10 1.790(5) .
U3 O11 1.791(5) .
U3 O14 2.269(3) 3_656
U3 O14 2.269(3) .
U3 O2 2.383(3) 28_655
U3 O2 2.383(3) .
U3 O15 2.436(5) .
U3 U3 3.6640(4) 26_556
U3 U2 3.9509(2) 3_656
Mn1 OW2 2.160(6) 11_566
Mn1 OW2 2.160(6) .
Mn1 OW2 2.160(6) 8_656
Mn1 O5 2.194(3) 11_566
Mn1 O5 2.194(3) 8_656
Mn1 O5 2.194(3) .
Mn1 OW4 2.23(3) .
Mn1 Mn2 3.0692(17) .
Mn2 O5 2.197(3) 11_566
Mn2 O5 2.197(3) 44_455
Mn2 O5 2.197(3) 8_656
Mn2 O5 2.197(3) 37_556
Mn2 O5 2.197(3) .
Mn2 O5 2.197(3) 47_545
Mn2 Mn1 3.0692(17) 37_556
Mn3 OW1 2.112(10) 26_556
Mn3 OW1 2.112(10) .
Mn3 OW3 2.167(7) 26_556
Mn3 OW3 2.167(7) .
Mn3 O9 2.170(4) 27
Mn3 O9 2.170(4) .
Mn3 OW1A 2.282(10) .
Mn3 OW1A 2.282(10) 26_556
P1 O1 1.498(3) .
P1 O2 1.530(3) .
P1 O3 1.539(3) .
P1 C1 1.803(5) .
O1 U1 2.348(3) 47_545
O4 C2 1.252(5) .
O4 U1 2.393(3) 47_545
O5 C2 1.257(5) .
O12 U1 2.265(2) 26_556
O13 U1 2.338(3) 26_556
O14 U3 2.269(3) 26_556
C1 C2 1.520(6) .
C1 H1AA 0.9700 .
C1 H1BA 0.9700 .
OW1 OW1A 1.070(15) .
OW6 OW6 1.34(3) 2_655
OW7 OW7 1.27(3) 26_556
OW8 OW9 1.10(3) 26_556
OW8 OW9 1.10(3) .
OW9 OW9 1.19(5) 26_556
OW9 OW12 1.40(3) .
OW10 OW11 1.20(2) .
OW10 OW13 1.78(5) 31_556
OW11 OW10 1.20(2) 28_655
OW12 OW13 1.49(5) .
OW13 OW10 1.78(5) 34_565
